data_7229472
loop_
_publ_author_name
'Wa\/l\;esa-Chorab, Monika'
'Banasz, Rados\/law'
'Marcinkowski, Damian'
'Kubicki, Maciej'
'Patroniak, Violetta'

_publ_section_title
;
 Electrochromism and electrochemical properties of complexes of transition
 metal ions with benzimidazole-based ligand
;
_journal_issue 80
_journal_name_full 'RSC Advances'
_journal_page_first 50858
_journal_paper_doi 10.1039/C7RA10451K
_journal_volume 7
_journal_year 2017
_chemical_formula_moiety 'C30 H30 Fe N10, 2(C F3 O3 S), C2 H3 N'
_chemical_formula_sum 'C34 H33 F6 Fe N11 O6 S2'
_chemical_formula_weight 925.68
_space_group_crystal_system monoclinic
_space_group_IT_number 14
_space_group_name_Hall '-P 2yn'
_space_group_name_H-M_alt 'P 1 21/n 1'
_symmetry_space_group_name_Hall '-P 2yn'
_symmetry_space_group_name_H-M 'P 1 21/n 1'
_atom_sites_solution_hydrogens mixed
_audit_creation_method SHELXL-2014/7
_audit_update_record
;
2017-08-21 deposited with the CCDC.
2017-10-23 downloaded from the CCDC.
;
_cell_angle_alpha 90
_cell_angle_beta 95.452(2)
_cell_angle_gamma 90
_cell_formula_units_Z 4
_cell_length_a 9.7491(3)
_cell_length_b 16.1976(4)
_cell_length_c 24.3248(6)
_cell_measurement_reflns_used 6656
_cell_measurement_temperature 180(1)
_cell_measurement_theta_max 26.5279
_cell_measurement_theta_min 3.2696
_cell_volume 3823.80(18)
_computing_cell_refinement
;
CrysAlisPro, Agilent Technologies,
Version 1.171.37.35 (release 13-08-2014 CrysAlis171 .NET)
(compiled Aug 13 2014,18:06:01)
;
_computing_data_collection
;
CrysAlisPro, Agilent Technologies,
Version 1.171.37.35 (release 13-08-2014 CrysAlis171 .NET)
(compiled Aug 13 2014,18:06:01)
;
_computing_data_reduction
;
CrysAlisPro, Agilent Technologies,
Version 1.171.37.35 (release 13-08-2014 CrysAlis171 .NET)
(compiled Aug 13 2014,18:06:01)
;
_computing_molecular_graphics 'Mercury (MacRae et al., 2009)'
_computing_publication_material 'SHELXL-2013 (Sheldrick, 2013)'
_computing_structure_refinement 'SHELXL-2013 (Sheldrick, 2013)'
_computing_structure_solution 'SIR92 (Altomare et al., 1993)'
_diffrn_ambient_temperature 180(2)
_diffrn_detector_area_resol_mean 16.2413
_diffrn_measured_fraction_theta_full 0.997
_diffrn_measured_fraction_theta_max 0.924
_diffrn_measurement_device_type 'Xcalibur, Eos'
_diffrn_measurement_method \w-scan
_diffrn_radiation_monochromator graphite
_diffrn_radiation_source 'Enhance (Mo) X-ray Source'
_diffrn_radiation_type 'Mo K\a'
_diffrn_radiation_wavelength 0.7107
_diffrn_reflns_av_R_equivalents 0.0187
_diffrn_reflns_av_unetI/netI 0.0304
_diffrn_reflns_Laue_measured_fraction_full 0.997
_diffrn_reflns_Laue_measured_fraction_max 0.924
_diffrn_reflns_limit_h_max 12
_diffrn_reflns_limit_h_min -9
_diffrn_reflns_limit_k_max 17
_diffrn_reflns_limit_k_min -20
_diffrn_reflns_limit_l_max 30
_diffrn_reflns_limit_l_min -24
_diffrn_reflns_number 14830
_diffrn_reflns_point_group_measured_fraction_full 0.997
_diffrn_reflns_point_group_measured_fraction_max 0.924
_diffrn_reflns_theta_full 25.000
_diffrn_reflns_theta_max 26.496
_diffrn_reflns_theta_min 3.369
_exptl_absorpt_coefficient_mu 0.595
_exptl_absorpt_correction_T_max 1.00000
_exptl_absorpt_correction_T_min 0.96094
_exptl_absorpt_correction_type multi-scan
_exptl_absorpt_process_details
;
CrysAlisPro, Agilent Technologies,
Version 1.171.36.21t (release 14-08-2012 CrysAlis171 .NET)
(compiled Aug 14 2012,18:12:40)
Empirical absorption correction using spherical harmonics,
 implemented in SCALE3 ABSPACK scaling algorithm.
;
_exptl_crystal_colour red
_exptl_crystal_density_diffrn 1.608
_exptl_crystal_description prism
_exptl_crystal_F_000 1896
_exptl_crystal_size_max 0.12
_exptl_crystal_size_mid 0.1
_exptl_crystal_size_min 0.1
_refine_diff_density_max 1.495
_refine_diff_density_min -0.839
_refine_diff_density_rms 0.075
_refine_ls_extinction_method none
_refine_ls_goodness_of_fit_ref 1.037
_refine_ls_hydrogen_treatment mixed
_refine_ls_matrix_type full
_refine_ls_number_parameters 554
_refine_ls_number_reflns 7317
_refine_ls_number_restraints 0
_refine_ls_restrained_S_all 1.037
_refine_ls_R_factor_all 0.0610
_refine_ls_R_factor_gt 0.0495
_refine_ls_shift/su_max 0.006
_refine_ls_shift/su_mean 0.000
_refine_ls_structure_factor_coef Fsqd
_refine_ls_weighting_details 'w=1/[\s^2^(Fo^2^)+(0.0560P)^2^+7.1740P] where P=(Fo^2^+2Fc^2^)/3'
_refine_ls_weighting_scheme calc
_refine_ls_wR_factor_gt 0.1221
_refine_ls_wR_factor_ref 0.1302
_reflns_Friedel_coverage 0.000
_reflns_number_gt 6090
_reflns_number_total 7317
_reflns_threshold_expression 'I > 2\s(I)'
_cod_data_source_file c7ra10451k2.cif
_cod_data_source_block 1
_cod_database_code 7229472
_shelx_shelxl_version_number 2014/7
_shelx_space_group_comment
;
The symmetry employed for this shelxl refinement is uniquely defined
by the following loop, which should always be used as a source of
symmetry information in preference to the above space-group names.
They are only intended as comments.
;

loop_
_space_group_symop_operation_xyz
'x, y, z'
'-x+1/2, y+1/2, -z+1/2'
'-x, -y, -z'
'x-1/2, -y-1/2, z-1/2'

loop_
_atom_site_label
_atom_site_type_symbol
_atom_site_fract_x
_atom_site_fract_y
_atom_site_fract_z
_atom_site_U_iso_or_equiv
_atom_site_adp_type
_atom_site_occupancy
_atom_site_site_symmetry_order
_atom_site_calc_flag
_atom_site_refinement_flags_posn
_atom_site_refinement_flags_adp
Fe1 Fe 0.37497(4) 0.18567(2) 0.32774(2) 0.01802(12) Uani 1 1 d . .
N1A N 0.5298(2) 0.19186(14) 0.38603(9) 0.0211(5) Uani 1 1 d . .
C2A C 0.5023(3) 0.24416(17) 0.42518(11) 0.0213(6) Uani 1 1 d . .
N3A N 0.6051(3) 0.25243(16) 0.46570(10) 0.0254(5) Uani 1 1 d . .
H3A H 0.604(4) 0.284(2) 0.4943(16) 0.041(10) Uiso 1 1 d . .
C4A C 0.7100(3) 0.19959(18) 0.45258(12) 0.0229(6) Uani 1 1 d . .
C5A C 0.8367(3) 0.18179(19) 0.47986(12) 0.0269(6) Uani 1 1 d . .
H5A H 0.8680 0.2078 0.5138 0.032 Uiso 1 1 calc R U
C6A C 0.9158(3) 0.1243(2) 0.45554(13) 0.0309(7) Uani 1 1 d . .
H6A H 1.0039 0.1103 0.4731 0.037 Uiso 1 1 calc R U
C7A C 0.8697(3) 0.0864(2) 0.40584(14) 0.0348(7) Uani 1 1 d . .
H7A H 0.9274 0.0473 0.3902 0.042 Uiso 1 1 calc R U
C8A C 0.7415(3) 0.1042(2) 0.37856(13) 0.0303(7) Uani 1 1 d . .
H8A H 0.7102 0.0779 0.3448 0.036 Uiso 1 1 calc R U
C9A C 0.6612(3) 0.16196(18) 0.40255(11) 0.0220(6) Uani 1 1 d . .
N10A N 0.3771(2) 0.28312(15) 0.42371(9) 0.0235(5) Uani 1 1 d . .
C11A C 0.3623(3) 0.36180(19) 0.45213(13) 0.0317(7) Uani 1 1 d . .
H11C H 0.3079 0.3535 0.4835 0.048 Uiso 1 1 calc R U
H11B H 0.3155 0.4016 0.4265 0.048 Uiso 1 1 calc R U
H11A H 0.4536 0.3830 0.4654 0.048 Uiso 1 1 calc R U
N12A N 0.2936(2) 0.25819(14) 0.37751(9) 0.0203(5) Uani 1 1 d . .
C13A C 0.1629(3) 0.27520(17) 0.36926(11) 0.0216(6) Uani 1 1 d . .
C14A C 0.0728(3) 0.3165(2) 0.40750(13) 0.0307(7) Uani 1 1 d . .
H14C H 0.1121 0.3088 0.4458 0.046 Uiso 1 1 calc R U
H14B H -0.0196 0.2922 0.4027 0.046 Uiso 1 1 calc R U
H14A H 0.0669 0.3756 0.3991 0.046 Uiso 1 1 calc R U
C15A C 0.1067(3) 0.24841(17) 0.31422(12) 0.0224(6) Uani 1 1 d . .
N16A N 0.1982(2) 0.20712(14) 0.28522(10) 0.0214(5) Uani 1 1 d . .
C17A C 0.1617(3) 0.19082(17) 0.23142(12) 0.0241(6) Uani 1 1 d . .
H17A H 0.2254 0.1628 0.2108 0.029 Uiso 1 1 calc R U
C18A C 0.0361(3) 0.21319(19) 0.20522(13) 0.0301(7) Uani 1 1 d . .
H18A H 0.0150 0.2027 0.1669 0.036 Uiso 1 1 calc R U
C19A C -0.0588(3) 0.25110(19) 0.23545(14) 0.0321(7) Uani 1 1 d . .
H19A H -0.1477 0.2650 0.2185 0.039 Uiso 1 1 calc R U
C20A C -0.0235(3) 0.26875(18) 0.29080(13) 0.0271(6) Uani 1 1 d . .
H20A H -0.0879 0.2944 0.3123 0.033 Uiso 1 1 calc R U
N1B N 0.4597(2) 0.26452(14) 0.28034(9) 0.0197(5) Uani 1 1 d . .
C2B C 0.5155(3) 0.22792(17) 0.23936(11) 0.0206(6) Uani 1 1 d . .
N3B N 0.5685(3) 0.28068(16) 0.20457(11) 0.0248(5) Uani 1 1 d . .
H3B H 0.596(4) 0.270(3) 0.1769(17) 0.051(13) Uiso 1 1 d . .
C4B C 0.5431(3) 0.35971(18) 0.22350(12) 0.0234(6) Uani 1 1 d . .
C5B C 0.5737(3) 0.43696(19) 0.20409(13) 0.0291(7) Uani 1 1 d . .
H5B H 0.6225 0.4438 0.1724 0.035 Uiso 1 1 calc R U
C6B C 0.5301(3) 0.50367(19) 0.23292(13) 0.0301(7) Uani 1 1 d . .
H6B H 0.5486 0.5578 0.2206 0.036 Uiso 1 1 calc R U
C7B C 0.4593(3) 0.49380(19) 0.27998(13) 0.0288(7) Uani 1 1 d . .
H7B H 0.4304 0.5413 0.2987 0.035 Uiso 1 1 calc R U
C8B C 0.4306(3) 0.41623(18) 0.29972(12) 0.0249(6) Uani 1 1 d . .
H8B H 0.3832 0.4095 0.3318 0.030 Uiso 1 1 calc R U
C9B C 0.4735(3) 0.34880(17) 0.27095(11) 0.0210(6) Uani 1 1 d . .
N10B N 0.5124(2) 0.14285(14) 0.23369(9) 0.0224(5) Uani 1 1 d . .
C11B C 0.6343(4) 0.1027(2) 0.21535(17) 0.0462(10) Uani 1 1 d . .
H11F H 0.6920 0.1439 0.1991 0.069 Uiso 1 1 calc R U
H11E H 0.6058 0.0606 0.1876 0.069 Uiso 1 1 calc R U
H11D H 0.6870 0.0765 0.2470 0.069 Uiso 1 1 calc R U
N12B N 0.4430(2) 0.10996(14) 0.27668(9) 0.0194(5) Uani 1 1 d . .
C13B C 0.4072(3) 0.03239(17) 0.27806(11) 0.0217(6) Uani 1 1 d . .
C14B C 0.4282(4) -0.03194(19) 0.23572(14) 0.0327(7) Uani 1 1 d . .
H14F H 0.4187 -0.0068 0.1989 0.049 Uiso 1 1 calc R U
H14E H 0.3590 -0.0755 0.2375 0.049 Uiso 1 1 calc R U
H14D H 0.5206 -0.0557 0.2430 0.049 Uiso 1 1 calc R U
C15B C 0.3347(3) 0.01463(17) 0.32699(12) 0.0227(6) Uani 1 1 d . .
N16B N 0.3121(2) 0.08180(15) 0.35841(10) 0.0223(5) Uani 1 1 d . .
C17B C 0.2532(3) 0.0702(2) 0.40547(13) 0.0291(7) Uani 1 1 d . .
H17B H 0.2383 0.1167 0.4280 0.035 Uiso 1 1 calc R U
C18B C 0.2132(3) -0.0068(2) 0.42248(14) 0.0361(8) Uani 1 1 d . .
H18B H 0.1731 -0.0130 0.4563 0.043 Uiso 1 1 calc R U
C19B C 0.2322(3) -0.0744(2) 0.38981(15) 0.0363(8) Uani 1 1 d . .
H19B H 0.2026 -0.1275 0.4002 0.044 Uiso 1 1 calc R U
C20B C 0.2947(3) -0.06400(19) 0.34179(13) 0.0297(7) Uani 1 1 d . .
H20B H 0.3102 -0.1101 0.3190 0.036 Uiso 1 1 calc R U
C1C C 0.8665(4) 0.3657(2) 0.08421(16) 0.0447(9) Uani 1 1 d . .
F1C F 0.8669(3) 0.42688(18) 0.04850(12) 0.0821(9) Uani 1 1 d . .
F2C F 0.9781(2) 0.31995(17) 0.07956(12) 0.0659(7) Uani 1 1 d . .
F3C F 0.8785(2) 0.39854(15) 0.13462(10) 0.0580(6) Uani 1 1 d . .
S1C S 0.71162(8) 0.30351(6) 0.07307(3) 0.0347(2) Uani 1 1 d . .
O1C O 0.6032(3) 0.3605(2) 0.08206(11) 0.0561(8) Uani 1 1 d . .
O2C O 0.7151(3) 0.27558(19) 0.01759(10) 0.0538(7) Uani 1 1 d . .
O3C O 0.7321(3) 0.24205(17) 0.11587(10) 0.0479(7) Uani 1 1 d . .
C1D C 0.8937(4) 0.4165(3) 0.55128(18) 0.0489(10) Uani 1 1 d . .
F1D F 1.0041(3) 0.4194(4) 0.58361(19) 0.1467(19) Uani 1 1 d . .
F2D F 0.8795(4) 0.49427(17) 0.53353(15) 0.1005(12) Uani 1 1 d . .
F3D F 0.9110(3) 0.37289(16) 0.50752(13) 0.0847(10) Uani 1 1 d . .
S1D S 0.74498(10) 0.38659(6) 0.58435(4) 0.0436(2) Uani 1 1 d . .
O1D O 0.7826(6) 0.3031(2) 0.6029(2) 0.1151(18) Uani 1 1 d . .
O2D O 0.6390(3) 0.3877(3) 0.54260(15) 0.1075(17) Uani 1 1 d . .
O3D O 0.7367(3) 0.44285(18) 0.62817(10) 0.0534(7) Uani 1 1 d . .
N1E N 0.2229(4) 0.5871(3) 0.64359(18) 0.0744(12) Uani 1 1 d . .
C2E C 0.2752(4) 0.5392(3) 0.61849(16) 0.0473(9) Uani 1 1 d . .
C3E C 0.3394(5) 0.4768(3) 0.58767(18) 0.0559(11) Uani 1 1 d . .
H3E3 H 0.4375 0.4733 0.6006 0.084 Uiso 1 1 calc R U
H3E2 H 0.3291 0.4911 0.5484 0.084 Uiso 1 1 calc R U
H3E1 H 0.2954 0.4234 0.5930 0.084 Uiso 1 1 calc R U

loop_
_atom_site_aniso_label
_atom_site_aniso_U_11
_atom_site_aniso_U_22
_atom_site_aniso_U_33
_atom_site_aniso_U_23
_atom_site_aniso_U_13
_atom_site_aniso_U_12
Fe1 0.0196(2) 0.0159(2) 0.0190(2) -0.00127(15) 0.00408(15) 0.00112(15)
N1A 0.0215(12) 0.0220(12) 0.0198(11) -0.0024(9) 0.0023(9) 0.0006(10)
C2A 0.0231(14) 0.0204(14) 0.0208(13) -0.0004(11) 0.0036(11) 0.0013(11)
N3A 0.0259(13) 0.0296(13) 0.0206(12) -0.0078(11) 0.0012(10) 0.0042(11)
C4A 0.0231(14) 0.0227(14) 0.0238(14) -0.0016(11) 0.0064(11) 0.0003(12)
C5A 0.0263(15) 0.0295(16) 0.0246(15) -0.0020(12) 0.0000(12) -0.0020(13)
C6A 0.0228(15) 0.0320(17) 0.0367(17) -0.0031(14) -0.0031(13) 0.0025(13)
C7A 0.0283(16) 0.0364(18) 0.0389(18) -0.0116(15) -0.0008(13) 0.0093(14)
C8A 0.0297(16) 0.0315(17) 0.0289(15) -0.0113(13) -0.0015(13) 0.0034(13)
C9A 0.0206(14) 0.0220(14) 0.0233(14) 0.0013(11) 0.0023(11) 0.0005(11)
N10A 0.0230(12) 0.0258(13) 0.0215(12) -0.0054(10) 0.0013(9) 0.0033(10)
C11A 0.0354(17) 0.0271(16) 0.0333(17) -0.0093(13) 0.0064(13) 0.0033(14)
N12A 0.0212(12) 0.0195(12) 0.0205(11) 0.0022(9) 0.0031(9) -0.0004(9)
C13A 0.0207(14) 0.0195(13) 0.0249(14) 0.0041(11) 0.0046(11) 0.0020(11)
C14A 0.0254(16) 0.0391(18) 0.0284(15) -0.0006(14) 0.0065(12) 0.0088(14)
C15A 0.0228(14) 0.0172(13) 0.0275(14) 0.0031(11) 0.0039(11) -0.0008(11)
N16A 0.0239(12) 0.0159(11) 0.0248(12) 0.0015(9) 0.0034(10) -0.0002(9)
C17A 0.0267(15) 0.0189(14) 0.0264(14) -0.0032(11) 0.0004(12) -0.0018(12)
C18A 0.0340(17) 0.0264(15) 0.0288(15) -0.0010(13) -0.0032(13) 0.0007(13)
C19A 0.0275(16) 0.0258(16) 0.0416(18) 0.0019(14) -0.0048(13) 0.0007(13)
C20A 0.0255(15) 0.0211(14) 0.0349(16) 0.0011(13) 0.0036(12) 0.0009(12)
N1B 0.0220(12) 0.0161(11) 0.0215(11) -0.0013(9) 0.0042(9) 0.0012(9)
C2B 0.0208(14) 0.0201(14) 0.0214(13) -0.0014(11) 0.0040(11) 0.0005(11)
N3B 0.0293(14) 0.0235(13) 0.0233(13) -0.0022(10) 0.0107(11) 0.0003(11)
C4B 0.0226(14) 0.0234(14) 0.0243(14) -0.0010(12) 0.0029(11) 0.0004(12)
C5B 0.0309(16) 0.0297(16) 0.0278(15) 0.0053(13) 0.0076(12) -0.0034(13)
C6B 0.0361(18) 0.0220(15) 0.0323(16) 0.0052(13) 0.0034(13) -0.0042(13)
C7B 0.0347(17) 0.0206(14) 0.0315(16) -0.0016(12) 0.0049(13) 0.0013(13)
C8B 0.0273(15) 0.0229(15) 0.0250(14) -0.0022(12) 0.0051(12) 0.0002(12)
C9B 0.0207(14) 0.0195(14) 0.0226(13) 0.0013(11) 0.0015(11) -0.0017(11)
N10B 0.0253(13) 0.0197(12) 0.0235(12) -0.0022(10) 0.0085(10) 0.0023(10)
C11B 0.051(2) 0.0321(18) 0.061(2) 0.0047(17) 0.0353(19) 0.0115(17)
N12B 0.0184(11) 0.0191(11) 0.0206(11) 0.0004(9) 0.0021(9) 0.0006(9)
C13B 0.0215(14) 0.0179(13) 0.0251(14) -0.0012(11) -0.0003(11) 0.0026(11)
C14B 0.0412(19) 0.0212(15) 0.0365(17) -0.0079(13) 0.0067(14) 0.0004(14)
C15B 0.0208(14) 0.0193(14) 0.0275(14) 0.0008(11) -0.0008(11) 0.0025(11)
N16B 0.0207(12) 0.0205(12) 0.0259(12) 0.0020(10) 0.0029(9) 0.0019(10)
C17B 0.0299(16) 0.0275(16) 0.0314(16) 0.0041(13) 0.0099(13) 0.0016(13)
C18B 0.0345(18) 0.0355(18) 0.0401(18) 0.0144(15) 0.0127(14) 0.0038(15)
C19B 0.0346(18) 0.0249(16) 0.050(2) 0.0133(15) 0.0086(15) -0.0008(14)
C20B 0.0298(16) 0.0205(15) 0.0386(17) 0.0025(13) 0.0021(13) 0.0015(12)
C1C 0.043(2) 0.047(2) 0.045(2) 0.0028(18) 0.0100(16) -0.0054(18)
F1C 0.097(2) 0.0717(18) 0.0789(19) 0.0325(15) 0.0135(16) -0.0217(16)
F2C 0.0333(12) 0.0826(19) 0.0836(18) -0.0079(15) 0.0152(12) -0.0011(12)
F3C 0.0490(13) 0.0656(16) 0.0573(14) -0.0181(12) -0.0055(11) -0.0129(12)
S1C 0.0308(4) 0.0501(5) 0.0233(4) -0.0057(3) 0.0026(3) -0.0036(4)
O1C 0.0356(14) 0.083(2) 0.0489(15) -0.0213(15) 0.0005(12) 0.0111(14)
O2C 0.0557(17) 0.076(2) 0.0300(13) -0.0180(13) 0.0039(12) 0.0003(15)
O3C 0.0513(16) 0.0520(16) 0.0413(14) 0.0051(12) 0.0085(12) -0.0124(13)
C1D 0.041(2) 0.046(2) 0.062(3) -0.0105(19) 0.0154(19) 0.0033(18)
F1D 0.0407(18) 0.246(6) 0.151(4) -0.009(4) -0.006(2) -0.008(3)
F2D 0.145(3) 0.0420(15) 0.129(3) -0.0084(17) 0.089(2) -0.0158(17)
F3D 0.115(2) 0.0514(15) 0.102(2) -0.0297(15) 0.0844(19) -0.0156(15)
S1D 0.0484(5) 0.0484(5) 0.0373(5) -0.0192(4) 0.0208(4) -0.0143(4)
O1D 0.193(5) 0.044(2) 0.123(4) 0.007(2) 0.098(4) -0.001(2)
O2D 0.0395(18) 0.208(5) 0.074(2) -0.075(3) 0.0015(16) -0.005(2)
O3D 0.0670(18) 0.0610(18) 0.0339(13) -0.0210(13) 0.0134(12) -0.0040(15)
N1E 0.060(2) 0.080(3) 0.081(3) -0.020(2) -0.007(2) 0.029(2)
C2E 0.038(2) 0.055(2) 0.047(2) 0.0002(19) -0.0036(17) 0.0084(18)
C3E 0.055(3) 0.061(3) 0.053(2) -0.009(2) 0.0077(19) 0.006(2)

loop_
_atom_type_symbol
_atom_type_description
_atom_type_scat_dispersion_real
_atom_type_scat_dispersion_imag
_atom_type_scat_source
C C 0.0033 0.0016 'International Tables Vol C Tables 4.2.6.8 and 6.1.1.4'
H H 0.0000 0.0000 'International Tables Vol C Tables 4.2.6.8 and 6.1.1.4'
N N 0.0061 0.0033 'International Tables Vol C Tables 4.2.6.8 and 6.1.1.4'
O O 0.0106 0.0060 'International Tables Vol C Tables 4.2.6.8 and 6.1.1.4'
S S 0.1246 0.1234 'International Tables Vol C Tables 4.2.6.8 and 6.1.1.4'
Fe Fe 0.3463 0.8444 'International Tables Vol C Tables 4.2.6.8 and 6.1.1.4'
F F 0.0171 0.0103 'International Tables Vol C Tables 4.2.6.8 and 6.1.1.4'

loop_
_geom_angle_atom_site_label_1
_geom_angle_atom_site_label_2
_geom_angle_atom_site_label_3
_geom_angle
N12B Fe1 N12A 175.78(10)
N12B Fe1 N16A 96.51(10)
N12A Fe1 N16A 80.08(10)
N12B Fe1 N1B 81.00(9)
N12A Fe1 N1B 101.30(10)
N16A Fe1 N1B 88.43(10)
N12B Fe1 N16B 80.62(10)
N12A Fe1 N16B 97.04(10)
N16A Fe1 N16B 93.54(10)
N1B Fe1 N16B 161.62(10)
N12B Fe1 N1A 102.17(10)
N12A Fe1 N1A 81.32(10)
N16A Fe1 N1A 161.27(10)
N1B Fe1 N1A 93.06(10)
N16B Fe1 N1A 90.90(10)
C2A N1A C9A 105.0(2)
C2A N1A Fe1 110.93(19)
C9A N1A Fe1 144.07(19)
N1A C2A N3A 113.9(3)
N1A C2A N10A 121.1(2)
N3A C2A N10A 124.9(3)
C2A N3A C4A 106.4(2)
C2A N3A H3A 126(3)
C4A N3A H3A 128(3)
C5A C4A N3A 131.5(3)
C5A C4A C9A 122.9(3)
N3A C4A C9A 105.6(2)
C4A C5A C6A 116.6(3)
C4A C5A H5A 121.7
C6A C5A H5A 121.7
C5A C6A C7A 121.6(3)
C5A C6A H6A 119.2
C7A C6A H6A 119.2
C8A C7A C6A 121.6(3)
C8A C7A H7A 119.2
C6A C7A H7A 119.2
C9A C8A C7A 117.3(3)
C9A C8A H8A 121.3
C7A C8A H8A 121.3
C8A C9A N1A 130.9(3)
C8A C9A C4A 120.0(3)
N1A C9A C4A 109.1(2)
C2A N10A N12A 109.9(2)
C2A N10A C11A 121.0(2)
N12A N10A C11A 124.1(2)
N10A C11A H11C 109.5
N10A C11A H11B 109.5
H11C C11A H11B 109.5
N10A C11A H11A 109.5
H11C C11A H11A 109.5
H11B C11A H11A 109.5
C13A N12A N10A 123.8(2)
C13A N12A Fe1 119.47(19)
N10A N12A Fe1 116.47(17)
N12A C13A C15A 110.8(2)
N12A C13A C14A 128.5(3)
C15A C13A C14A 120.7(2)
C13A C14A H14C 109.5
C13A C14A H14B 109.5
H14C C14A H14B 109.5
C13A C14A H14A 109.5
H14C C14A H14A 109.5
H14B C14A H14A 109.5
N16A C15A C20A 121.6(3)
N16A C15A C13A 114.3(2)
C20A C15A C13A 123.8(3)
C17A N16A C15A 118.2(2)
C17A N16A Fe1 128.0(2)
C15A N16A Fe1 113.62(19)
N16A C17A C18A 122.6(3)
N16A C17A H17A 118.7
C18A C17A H17A 118.7
C17A C18A C19A 118.9(3)
C17A C18A H18A 120.5
C19A C18A H18A 120.5
C18A C19A C20A 119.4(3)
C18A C19A H19A 120.3
C20A C19A H19A 120.3
C15A C20A C19A 119.0(3)
C15A C20A H20A 120.5
C19A C20A H20A 120.5
C2B N1B C9B 105.2(2)
C2B N1B Fe1 112.29(18)
C9B N1B Fe1 142.17(19)
N1B C2B N3B 113.7(2)
N1B C2B N10B 121.0(2)
N3B C2B N10B 125.3(2)
C2B N3B C4B 106.6(2)
C2B N3B H3B 126(3)
C4B N3B H3B 126(3)
C5B C4B N3B 132.1(3)
C5B C4B C9B 122.2(3)
N3B C4B C9B 105.8(2)
C6B C5B C4B 116.7(3)
C6B C5B H5B 121.6
C4B C5B H5B 121.6
C5B C6B C7B 121.8(3)
C5B C6B H6B 119.1
C7B C6B H6B 119.1
C8B C7B C6B 121.3(3)
C8B C7B H7B 119.4
C6B C7B H7B 119.4
C7B C8B C9B 117.4(3)
C7B C8B H8B 121.3
C9B C8B H8B 121.3
C8B C9B N1B 130.7(3)
C8B C9B C4B 120.6(3)
N1B C9B C4B 108.7(2)
C2B N10B N12B 108.1(2)
C2B N10B C11B 117.6(3)
N12B N10B C11B 121.5(2)
N10B C11B H11F 109.5
N10B C11B H11E 109.5
H11F C11B H11E 109.5
N10B C11B H11D 109.5
H11F C11B H11D 109.5
H11E C11B H11D 109.5
C13B N12B N10B 122.3(2)
C13B N12B Fe1 119.43(19)
N10B N12B Fe1 117.57(17)
N12B C13B C15B 111.1(2)
N12B C13B C14B 126.9(3)
C15B C13B C14B 122.0(3)
C13B C14B H14F 109.5
C13B C14B H14E 109.5
H14F C14B H14E 109.5
C13B C14B H14D 109.5
H14F C14B H14D 109.5
H14E C14B H14D 109.5
N16B C15B C20B 121.6(3)
N16B C15B C13B 114.5(2)
C20B C15B C13B 123.9(3)
C17B N16B C15B 118.2(3)
C17B N16B Fe1 128.2(2)
C15B N16B Fe1 113.53(19)
N16B C17B C18B 122.5(3)
N16B C17B H17B 118.7
C18B C17B H17B 118.7
C19B C18B C17B 119.2(3)
C19B C18B H18B 120.4
C17B C18B H18B 120.4
C18B C19B C20B 119.1(3)
C18B C19B H19B 120.4
C20B C19B H19B 120.4
C19B C20B C15B 119.3(3)
C19B C20B H20B 120.4
C15B C20B H20B 120.4
F1C C1C F2C 108.0(3)
F1C C1C F3C 107.5(3)
F2C C1C F3C 107.4(3)
F1C C1C S1C 111.9(3)
F2C C1C S1C 110.7(3)
F3C C1C S1C 111.0(3)
O2C S1C O1C 115.60(17)
O2C S1C O3C 116.76(18)
O1C S1C O3C 112.81(18)
O2C S1C C1C 102.90(18)
O1C S1C C1C 103.56(19)
O3C S1C C1C 102.70(17)
F1D C1D F3D 111.0(4)
F1D C1D F2D 102.7(4)
F3D C1D F2D 105.4(4)
F1D C1D S1D 114.0(4)
F3D C1D S1D 113.2(3)
F2D C1D S1D 109.7(3)
O2D S1D O3D 117.1(2)
O2D S1D O1D 112.8(3)
O3D S1D O1D 113.3(2)
O2D S1D C1D 104.4(2)
O3D S1D C1D 105.77(18)
O1D S1D C1D 101.4(2)
N1E C2E C3E 178.3(5)
C2E C3E H3E3 109.5
C2E C3E H3E2 109.5
H3E3 C3E H3E2 109.5
C2E C3E H3E1 109.5
H3E3 C3E H3E1 109.5
H3E2 C3E H3E1 109.5

loop_
_geom_bond_atom_site_label_1
_geom_bond_atom_site_label_2
_geom_bond_distance
Fe1 N12B 1.909(2)
Fe1 N12A 1.912(2)
Fe1 N16A 1.955(2)
Fe1 N1B 1.955(2)
Fe1 N16B 1.962(2)
Fe1 N1A 1.973(2)
N1A C2A 1.321(4)
N1A C9A 1.393(4)
C2A N3A 1.344(4)
C2A N10A 1.372(4)
N3A C4A 1.394(4)
N3A H3A 0.86(4)
C4A C5A 1.375(4)
C4A C9A 1.403(4)
C5A C6A 1.378(4)
C5A H5A 0.9500
C6A C7A 1.392(4)
C6A H6A 0.9500
C7A C8A 1.389(4)
C7A H7A 0.9500
C8A C9A 1.384(4)
C8A H8A 0.9500
N10A N12A 1.384(3)
N10A C11A 1.463(4)
C11A H11C 0.9800
C11A H11B 0.9800
C11A H11A 0.9800
N12A C13A 1.300(4)
C13A C15A 1.464(4)
C13A C14A 1.497(4)
C14A H14C 0.9800
C14A H14B 0.9800
C14A H14A 0.9800
C15A N16A 1.364(4)
C15A C20A 1.380(4)
N16A C17A 1.349(4)
C17A C18A 1.374(4)
C17A H17A 0.9500
C18A C19A 1.380(5)
C18A H18A 0.9500
C19A C20A 1.387(4)
C19A H19A 0.9500
C20A H20A 0.9500
N1B C2B 1.321(3)
N1B C9B 1.393(4)
C2B N3B 1.340(4)
C2B N10B 1.385(4)
N3B C4B 1.391(4)
N3B H3B 0.77(4)
C4B C5B 1.380(4)
C4B C9B 1.404(4)
C5B C6B 1.377(4)
C5B H5B 0.9500
C6B C7B 1.401(4)
C6B H6B 0.9500
C7B C8B 1.383(4)
C7B H7B 0.9500
C8B C9B 1.383(4)
C8B H8B 0.9500
N10B N12B 1.403(3)
N10B C11B 1.461(4)
C11B H11F 0.9800
C11B H11E 0.9800
C11B H11D 0.9800
N12B C13B 1.305(4)
C13B C15B 1.470(4)
C13B C14B 1.493(4)
C14B H14F 0.9800
C14B H14E 0.9800
C14B H14D 0.9800
C15B N16B 1.360(4)
C15B C20B 1.389(4)
N16B C17B 1.342(4)
C17B C18B 1.382(4)
C17B H17B 0.9500
C18B C19B 1.376(5)
C18B H18B 0.9500
C19B C20B 1.378(5)
C19B H19B 0.9500
C20B H20B 0.9500
C1C F1C 1.318(4)
C1C F2C 1.330(5)
C1C F3C 1.332(4)
C1C S1C 1.814(4)
S1C O2C 1.427(2)
S1C O1C 1.436(3)
S1C O3C 1.441(3)
C1D F1D 1.273(5)
C1D F3D 1.301(5)
C1D F2D 1.335(5)
C1D S1D 1.790(4)
S1D O2D 1.379(4)
S1D O3D 1.410(3)
S1D O1D 1.461(4)
N1E C2E 1.137(5)
C2E C3E 1.437(6)
C3E H3E3 0.9800
C3E H3E2 0.9800
C3E H3E1 0.9800

loop_
_geom_hbond_atom_site_label_D
_geom_hbond_atom_site_label_H
_geom_hbond_atom_site_label_A
_geom_hbond_distance_DH
_geom_hbond_distance_HA
_geom_hbond_distance_DA
_geom_hbond_angle_DHA
_geom_hbond_site_symmetry_A
N3A H3A O2D 0.86(4) 2.06(4) 2.880(5) 158(4) .
C11A H11C O2C 0.98 2.45 3.159(4) 128.7 4_566
C11A H11A O2D 0.98 2.48 3.342(5) 146.5 .
C14A H14C O2C 0.98 2.37 3.258(4) 151.1 4_566
N3B H3B O3C 0.77(4) 2.13(4) 2.871(4) 162(4) .
C5B H5B O1C 0.95 2.57 3.254(4) 129.1 .
C14B H14F O3D 0.98 2.57 3.389(4) 141.1 4_565

loop_
_geom_torsion_atom_site_label_1
_geom_torsion_atom_site_label_2
_geom_torsion_atom_site_label_3
_geom_torsion_atom_site_label_4
_geom_torsion
C9A N1A C2A N3A 1.0(3)
Fe1 N1A C2A N3A -178.8(2)
C9A N1A C2A N10A -177.1(3)
Fe1 N1A C2A N10A 3.1(3)
N1A C2A N3A C4A -0.9(3)
N10A C2A N3A C4A 177.1(3)
C2A N3A C4A C5A -178.3(3)
C2A N3A C4A C9A 0.4(3)
N3A C4A C5A C6A 178.7(3)
C9A C4A C5A C6A 0.2(4)
C4A C5A C6A C7A 0.1(5)
C5A C6A C7A C8A -0.4(5)
C6A C7A C8A C9A 0.4(5)
C7A C8A C9A N1A -179.1(3)
C7A C8A C9A C4A -0.2(5)
C2A N1A C9A C8A 178.3(3)
Fe1 N1A C9A C8A -2.0(6)
C2A N1A C9A C4A -0.7(3)
Fe1 N1A C9A C4A 179.0(2)
C5A C4A C9A C8A -0.1(5)
N3A C4A C9A C8A -179.0(3)
C5A C4A C9A N1A 179.1(3)
N3A C4A C9A N1A 0.2(3)
N1A C2A N10A N12A 0.4(4)
N3A C2A N10A N12A -177.5(3)
N1A C2A N10A C11A -155.7(3)
N3A C2A N10A C11A 26.5(4)
C2A N10A N12A C13A 169.6(3)
C11A N10A N12A C13A -35.2(4)
C2A N10A N12A Fe1 -4.0(3)
C11A N10A N12A Fe1 151.2(2)
N10A N12A C13A C15A 173.7(2)
Fe1 N12A C13A C15A -12.8(3)
N10A N12A C13A C14A -5.9(5)
Fe1 N12A C13A C14A 167.5(2)
N12A C13A C15A N16A 4.2(3)
C14A C13A C15A N16A -176.1(3)
N12A C13A C15A C20A -170.2(3)
C14A C13A C15A C20A 9.5(4)
C20A C15A N16A C17A 4.1(4)
C13A C15A N16A C17A -170.5(2)
C20A C15A N16A Fe1 -179.9(2)
C13A C15A N16A Fe1 5.5(3)
C15A N16A C17A C18A -0.9(4)
Fe1 N16A C17A C18A -176.2(2)
N16A C17A C18A C19A -2.5(5)
C17A C18A C19A C20A 2.6(5)
N16A C15A C20A C19A -3.9(4)
C13A C15A C20A C19A 170.1(3)
C18A C19A C20A C15A 0.5(5)
C9B N1B C2B N3B 1.8(3)
Fe1 N1B C2B N3B 176.89(19)
C9B N1B C2B N10B -176.1(2)
Fe1 N1B C2B N10B -0.9(3)
N1B C2B N3B C4B -1.3(3)
N10B C2B N3B C4B 176.4(3)
C2B N3B C4B C5B -179.8(3)
C2B N3B C4B C9B 0.3(3)
N3B C4B C5B C6B 178.8(3)
C9B C4B C5B C6B -1.3(4)
C4B C5B C6B C7B 0.6(5)
C5B C6B C7B C8B 0.3(5)
C6B C7B C8B C9B -0.5(5)
C7B C8B C9B N1B -179.8(3)
C7B C8B C9B C4B -0.2(4)
C2B N1B C9B C8B 178.1(3)
Fe1 N1B C9B C8B 5.5(5)
C2B N1B C9B C4B -1.5(3)
Fe1 N1B C9B C4B -174.1(2)
C5B C4B C9B C8B 1.2(4)
N3B C4B C9B C8B -178.9(3)
C5B C4B C9B N1B -179.2(3)
N3B C4B C9B N1B 0.8(3)
N1B C2B N10B N12B 0.4(3)
N3B C2B N10B N12B -177.2(3)
N1B C2B N10B C11B -141.8(3)
N3B C2B N10B C11B 40.6(4)
C2B N10B N12B C13B 170.4(2)
C11B N10B N12B C13B -49.1(4)
C2B N10B N12B Fe1 0.4(3)
C11B N10B N12B Fe1 140.8(3)
N10B N12B C13B C15B -179.3(2)
Fe1 N12B C13B C15B -9.4(3)
N10B N12B C13B C14B -1.9(4)
Fe1 N12B C13B C14B 167.9(2)
N12B C13B C15B N16B 3.9(3)
C14B C13B C15B N16B -173.6(3)
N12B C13B C15B C20B -174.4(3)
C14B C13B C15B C20B 8.1(4)
C20B C15B N16B C17B 2.0(4)
C13B C15B N16B C17B -176.4(3)
C20B C15B N16B Fe1 -178.9(2)
C13B C15B N16B Fe1 2.8(3)
C15B N16B C17B C18B -1.0(4)
Fe1 N16B C17B C18B 180.0(2)
N16B C17B C18B C19B -1.0(5)
C17B C18B C19B C20B 2.1(5)
C18B C19B C20B C15B -1.2(5)
N16B C15B C20B C19B -0.9(4)
C13B C15B C20B C19B 177.3(3)
F1C C1C S1C O2C 58.7(3)
F2C C1C S1C O2C -61.9(3)
F3C C1C S1C O2C 178.9(3)
F1C C1C S1C O1C -62.1(3)
F2C C1C S1C O1C 177.4(3)
F3C C1C S1C O1C 58.1(3)
F1C C1C S1C O3C -179.7(3)
F2C C1C S1C O3C 59.8(3)
F3C C1C S1C O3C -59.5(3)
F1D C1D S1D O2D 179.8(4)
F3D C1D S1D O2D -52.1(4)
F2D C1D S1D O2D 65.3(4)
F1D C1D S1D O3D 55.7(4)
F3D C1D S1D O3D -176.2(3)
F2D C1D S1D O3D -58.9(4)
F1D C1D S1D O1D -62.8(4)
F3D C1D S1D O1D 65.3(4)
F2D C1D S1D O1D -177.3(4)
